data_7705805
loop_
_publ_author_name
'Gil, Yolimar'
'Fuentealba, Pablo'
'Vega, Andr\'es'
'Spodine, Evgenia'
'Aravena, Daniel'

_publ_section_title
;
 Control of magnetic anisotropy by macrocyclic ligand distortion in a
 family of Dy<sup>III</sup> and Er<sup>III</sup> single molecule magnets.
;
_journal_issue 48
_journal_name_full 'Dalton transactions (Cambridge, England : 2003)'
_journal_page_first 17709
_journal_page_last 17718
_journal_paper_doi 10.1039/d0dt03370g
_journal_volume 49
_journal_year 2020
_chemical_formula_moiety 'C23 H22 Er N9 S3'
_chemical_formula_sum 'C23 H22 Er N9 S3'
_chemical_formula_weight 687.94
_space_group_crystal_system triclinic
_space_group_IT_number 2
_space_group_name_Hall '-P 1'
_space_group_name_H-M_alt 'P -1'
_atom_sites_solution_hydrogens geom
_audit_creation_method SHELXL-2014/7
_audit_update_record
;
2020-07-18 deposited with the CCDC.	2020-11-24 downloaded from the CCDC.
;
_cell_angle_alpha 97.0860(10)
_cell_angle_beta 105.5830(10)
_cell_angle_gamma 97.5290(10)
_cell_formula_units_Z 2
_cell_length_a 8.4534(6)
_cell_length_b 12.5863(9)
_cell_length_c 13.1690(9)
_cell_measurement_reflns_used 9871
_cell_measurement_temperature 293(2)
_cell_measurement_theta_max 26.39
_cell_measurement_theta_min 2.54
_cell_volume 1319.43(16)
_computing_cell_refinement 'Bruker SMART'
_computing_data_collection 'Bruker SMART'
_computing_data_reduction 'Bruker SAINT'
_computing_molecular_graphics 'Bruker SHELXTL'
_computing_publication_material 'Bruker SHELXTL'
_computing_structure_refinement 'SHELXL-2014/7 (Sheldrick, 2014)'
_computing_structure_solution 'Bruker SHELXTL'
_diffrn_ambient_temperature 293(2)
_diffrn_measured_fraction_theta_full 0.997
_diffrn_measured_fraction_theta_max 0.998
_diffrn_measurement_device_type 'CCD area detector'
_diffrn_measurement_method 'phi and omega scans'
_diffrn_radiation_type MoK\a
_diffrn_radiation_wavelength 0.71073
_diffrn_reflns_av_R_equivalents 0.0174
_diffrn_reflns_av_unetI/netI 0.0246
_diffrn_reflns_Laue_measured_fraction_full 0.997
_diffrn_reflns_Laue_measured_fraction_max 0.998
_diffrn_reflns_limit_h_max 10
_diffrn_reflns_limit_h_min -10
_diffrn_reflns_limit_k_max 15
_diffrn_reflns_limit_k_min -15
_diffrn_reflns_limit_l_max 16
_diffrn_reflns_limit_l_min -16
_diffrn_reflns_number 10369
_diffrn_reflns_point_group_measured_fraction_full 0.997
_diffrn_reflns_point_group_measured_fraction_max 0.998
_diffrn_reflns_theta_full 25.242
_diffrn_reflns_theta_max 25.999
_diffrn_reflns_theta_min 1.628
_diffrn_source 'sealed tube'
_exptl_absorpt_coefficient_mu 3.449
_exptl_absorpt_correction_T_max 0.850
_exptl_absorpt_correction_T_min 0.716
_exptl_absorpt_correction_type empirical
_exptl_absorpt_process_details 'sadabs, bruker'
_exptl_crystal_colour 'pale yellow'
_exptl_crystal_density_diffrn 1.732
_exptl_crystal_description stick
_exptl_crystal_F_000 678
_exptl_crystal_size_max 0.130
_exptl_crystal_size_mid 0.083
_exptl_crystal_size_min 0.047
_refine_diff_density_max 0.974
_refine_diff_density_min -0.736
_refine_diff_density_rms 0.066
_refine_ls_extinction_method none
_refine_ls_goodness_of_fit_ref 1.029
_refine_ls_hydrogen_treatment constr
_refine_ls_matrix_type full
_refine_ls_number_parameters 325
_refine_ls_number_reflns 5186
_refine_ls_number_restraints 6
_refine_ls_restrained_S_all 1.028
_refine_ls_R_factor_all 0.0218
_refine_ls_R_factor_gt 0.0193
_refine_ls_shift/su_max 0.000
_refine_ls_shift/su_mean 0.000
_refine_ls_structure_factor_coef Fsqd
_refine_ls_weighting_details 'w=1/[\s^2^(Fo^2^)+(0.0159P)^2^+0.9796P] where P=(Fo^2^+2Fc^2^)/3'
_refine_ls_weighting_scheme calc
_refine_ls_wR_factor_gt 0.0416
_refine_ls_wR_factor_ref 0.0428
_reflns_Friedel_coverage 0.000
_reflns_number_gt 4839
_reflns_number_total 5186
_reflns_threshold_expression 'I > 2\s(I)'
_cod_data_source_file d0dt03370g2.cif
_cod_data_source_block SCD18_140_P-1
_cod_depositor_comments 'Adding full bibliography for 7705804--7705809.cif.'
_cod_database_code 7705805
_shelx_shelxl_version_number 2014/7
_shelx_space_group_comment
;
The symmetry employed for this shelxl refinement is uniquely defined
by the following loop, which should always be used as a source of
symmetry information in preference to the above space-group names.
They are only intended as comments.
;
_shelx_estimated_absorpt_t_min 0.663
_shelx_estimated_absorpt_t_max 0.855

loop_
_space_group_symop_operation_xyz
'x, y, z'
'-x, -y, -z'

loop_
_atom_site_label
_atom_site_type_symbol
_atom_site_fract_x
_atom_site_fract_y
_atom_site_fract_z
_atom_site_U_iso_or_equiv
_atom_site_adp_type
_atom_site_occupancy
_atom_site_site_symmetry_order
_atom_site_calc_flag
_atom_site_refinement_flags_posn
_atom_site_refinement_flags_adp
_atom_site_refinement_flags_occupancy
_atom_site_disorder_assembly
_atom_site_disorder_group
Er1 Er 0.17005(2) 0.23394(2) 0.25248(2) 0.02565(4) Uani 1 1 d . . . . .
S3 S 0.09520(10) 0.40070(7) 0.59966(6) 0.04580(19) Uani 1 1 d . . . . .
S2 S 0.51701(15) -0.06905(9) 0.23664(8) 0.0747(3) Uani 1 1 d . . . . .
S1 S 0.37369(15) 0.32869(13) -0.05187(12) 0.0985(5) Uani 1 1 d . . . . .
N9 N 0.0645(3) 0.3160(2) 0.38841(19) 0.0388(6) Uani 1 1 d . . . . .
C52 C 0.0753(3) 0.3534(2) 0.4756(2) 0.0306(6) Uani 1 1 d . . . . .
N7 N 0.2000(3) 0.2440(2) 0.0777(2) 0.0442(6) Uani 1 1 d . . . . .
N8 N 0.3485(3) 0.1063(2) 0.2279(2) 0.0424(6) Uani 1 1 d . . . . .
C51 C 0.4168(4) 0.0330(2) 0.2318(2) 0.0366(6) Uani 1 1 d . . . . .
C50 C 0.2709(4) 0.2786(2) 0.0232(2) 0.0394(7) Uani 1 1 d . U . . .
N5 N 0.4532(3) 0.35894(18) 0.29988(19) 0.0359(5) Uani 1 1 d . . . . .
N6 N 0.3574(3) 0.23570(18) 0.44608(18) 0.0333(5) Uani 1 1 d . . . . .
N4 N 0.1707(3) 0.42930(17) 0.21211(18) 0.0331(5) Uani 1 1 d . . . . .
N1 N 0.1162(3) 0.06717(17) 0.34087(19) 0.0347(5) Uani 1 1 d . . . . .
N2 N -0.0491(3) 0.07481(19) 0.13922(19) 0.0380(5) Uani 1 1 d . . . . .
N3 N -0.1156(3) 0.2890(2) 0.16530(18) 0.0359(5) Uani 1 1 d . . . . .
C15 C 0.3148(4) 0.4942(2) 0.2229(2) 0.0384(7) Uani 1 1 d . . . . .
C5 C 0.0115(4) -0.0228(2) 0.2833(3) 0.0411(7) Uani 1 1 d . . . . .
C16 C 0.4647(4) 0.4517(2) 0.2711(2) 0.0424(7) Uani 1 1 d . . . . .
H16 H 0.5692 0.4926 0.2809 0.051 Uiso 1 1 calc R U . . .
C6 C -0.0800(4) -0.0122(2) 0.1750(3) 0.0439(7) Uani 1 1 d . . . . .
H6 H -0.1610 -0.0692 0.1323 0.053 Uiso 1 1 calc R U . . .
C17 C 0.6069(3) 0.3251(2) 0.3581(3) 0.0462(8) Uani 1 1 d . . . . .
H17A H 0.7011 0.3633 0.3407 0.055 Uiso 1 1 calc R U . . .
H17B H 0.6006 0.2478 0.3364 0.055 Uiso 1 1 calc R U . . .
C1 C 0.2117(4) 0.0608(2) 0.4384(2) 0.0414(7) Uani 1 1 d . . . . .
C10 C -0.1235(4) 0.3863(3) 0.1509(2) 0.0432(7) Uani 1 1 d . . . . .
H10 H -0.2266 0.4081 0.1293 0.052 Uiso 1 1 calc R U . . .
C20 C 0.3304(4) 0.1586(2) 0.4949(2) 0.0417(7) Uani 1 1 d . . . . .
H20 H 0.3862 0.1640 0.5671 0.050 Uiso 1 1 calc R U . . .
C9 C -0.2720(4) 0.2143(3) 0.1478(3) 0.0471(8) Uani 1 1 d . . . . .
H9A H -0.3625 0.2554 0.1416 0.056 Uiso 1 1 calc R U . . .
H9B H -0.2651 0.1776 0.2090 0.056 Uiso 1 1 calc R U . . .
C19 C 0.4725(4) 0.3338(2) 0.5087(2) 0.0427(7) Uani 1 1 d . . . . .
H19A H 0.4981 0.3285 0.5841 0.051 Uiso 1 1 calc R U . . .
H19B H 0.4188 0.3966 0.4978 0.051 Uiso 1 1 calc R U . . .
C11 C 0.0291(4) 0.4635(2) 0.1683(2) 0.0400(7) Uani 1 1 d . . . . .
C7 C -0.1568(4) 0.0844(3) 0.0337(2) 0.0502(8) Uani 1 1 d . . . . .
H7A H -0.1917 0.0135 -0.0113 0.060 Uiso 1 1 calc R U . . .
H7B H -0.0958 0.1320 -0.0005 0.060 Uiso 1 1 calc R U . . .
C14 C 0.3218(5) 0.5963(3) 0.1924(3) 0.0538(9) Uani 1 1 d . . . . .
H14 H 0.4238 0.6394 0.2000 0.065 Uiso 1 1 calc R U . . .
C18 C 0.6329(4) 0.3497(3) 0.4780(3) 0.0494(8) Uani 1 1 d . . . . .
H18A H 0.7053 0.3029 0.5127 0.059 Uiso 1 1 calc R U . . .
H18B H 0.6890 0.4243 0.5043 0.059 Uiso 1 1 calc R U . . .
C8 C -0.3094(4) 0.1304(3) 0.0477(3) 0.0565(9) Uani 1 1 d . . . . .
H8A H -0.3554 0.1633 -0.0141 0.068 Uiso 1 1 calc R U . . .
H8B H -0.3934 0.0711 0.0501 0.068 Uiso 1 1 calc R U . . .
C4 C -0.0061(4) -0.1192(3) 0.3232(3) 0.0575(9) Uani 1 1 d . . . . .
H4 H -0.0801 -0.1802 0.2818 0.069 Uiso 1 1 calc R U . . .
C2 C 0.1992(5) -0.0327(3) 0.4837(3) 0.0608(10) Uani 1 1 d . . . . .
H2 H 0.2647 -0.0342 0.5525 0.073 Uiso 1 1 calc R U . . .
C12 C 0.0271(5) 0.5658(3) 0.1380(3) 0.0597(9) Uani 1 1 d . . . . .
H12 H -0.0734 0.5887 0.1096 0.072 Uiso 1 1 calc R U . . .
C13 C 0.1759(6) 0.6321(3) 0.1509(3) 0.0671(11) Uani 1 1 d . . . . .
H13 H 0.1774 0.7007 0.1316 0.081 Uiso 1 1 calc R U . . .
C3 C 0.0882(5) -0.1227(3) 0.4250(4) 0.0686(11) Uani 1 1 d . . . . .
H3 H 0.0767 -0.1859 0.4541 0.082 Uiso 1 1 calc R U . . .

loop_
_atom_site_aniso_label
_atom_site_aniso_U_11
_atom_site_aniso_U_22
_atom_site_aniso_U_33
_atom_site_aniso_U_23
_atom_site_aniso_U_13
_atom_site_aniso_U_12
Er1 0.02495(6) 0.02453(6) 0.02505(7) 0.00077(4) 0.00581(5) 0.00187(4)
S3 0.0455(4) 0.0493(4) 0.0346(4) -0.0079(3) 0.0129(3) -0.0091(4)
S2 0.1028(8) 0.0751(7) 0.0496(6) 0.0119(5) 0.0072(5) 0.0571(6)
S1 0.0785(8) 0.1506(12) 0.1163(10) 0.0922(10) 0.0658(8) 0.0515(8)
N9 0.0418(14) 0.0443(14) 0.0326(14) 0.0059(11) 0.0098(11) 0.0179(11)
C52 0.0255(13) 0.0277(13) 0.0393(16) 0.0083(12) 0.0091(12) 0.0049(11)
N7 0.0528(16) 0.0455(14) 0.0345(14) 0.0018(12) 0.0179(12) 0.0029(12)
N8 0.0402(14) 0.0385(14) 0.0474(15) -0.0039(12) 0.0153(12) 0.0079(12)
C51 0.0375(15) 0.0413(16) 0.0246(14) -0.0046(12) 0.0048(12) 0.0026(13)
C50 0.0419(16) 0.0413(15) 0.0368(16) 0.0060(13) 0.0122(13) 0.0126(13)
N5 0.0272(12) 0.0372(13) 0.0401(14) -0.0019(11) 0.0103(10) 0.0011(10)
N6 0.0293(12) 0.0333(12) 0.0325(13) 0.0018(10) 0.0027(10) 0.0056(10)
N4 0.0394(13) 0.0308(12) 0.0286(12) 0.0031(10) 0.0105(10) 0.0048(10)
N1 0.0359(13) 0.0280(12) 0.0392(14) 0.0049(10) 0.0107(11) 0.0027(10)
N2 0.0389(13) 0.0378(13) 0.0315(13) -0.0058(10) 0.0089(11) -0.0002(11)
N3 0.0291(12) 0.0475(14) 0.0263(12) 0.0010(11) 0.0023(10) 0.0064(10)
C15 0.0497(18) 0.0309(14) 0.0330(15) 0.0019(12) 0.0155(13) -0.0035(13)
C5 0.0409(16) 0.0293(14) 0.0530(19) 0.0031(13) 0.0171(15) 0.0018(12)
C16 0.0357(16) 0.0388(16) 0.0478(18) -0.0036(14) 0.0170(14) -0.0112(13)
C6 0.0411(17) 0.0315(15) 0.0505(19) -0.0101(14) 0.0121(15) -0.0058(13)
C17 0.0252(14) 0.0403(16) 0.068(2) -0.0053(15) 0.0123(14) 0.0030(12)
C1 0.0434(17) 0.0381(16) 0.0452(18) 0.0150(14) 0.0126(14) 0.0090(13)
C10 0.0382(16) 0.0560(19) 0.0356(17) 0.0100(14) 0.0047(13) 0.0190(14)
C20 0.0437(17) 0.0432(17) 0.0346(16) 0.0103(13) 0.0020(13) 0.0111(14)
C9 0.0265(14) 0.064(2) 0.0437(18) 0.0044(16) 0.0040(13) 0.0020(14)
C19 0.0401(16) 0.0395(16) 0.0362(16) -0.0036(13) -0.0038(13) 0.0040(13)
C11 0.0513(18) 0.0395(16) 0.0321(15) 0.0088(13) 0.0117(14) 0.0160(14)
C7 0.053(2) 0.055(2) 0.0278(16) -0.0082(14) 0.0019(14) -0.0060(16)
C14 0.074(2) 0.0396(17) 0.048(2) 0.0103(15) 0.0234(18) -0.0040(17)
C18 0.0307(15) 0.0455(18) 0.059(2) 0.0006(16) -0.0049(14) 0.0046(13)
C8 0.0395(18) 0.072(2) 0.0394(19) -0.0020(17) -0.0076(14) -0.0054(16)
C4 0.054(2) 0.0309(16) 0.087(3) 0.0114(17) 0.022(2) -0.0024(14)
C2 0.062(2) 0.052(2) 0.069(2) 0.0335(19) 0.0104(19) 0.0080(17)
C12 0.078(3) 0.050(2) 0.055(2) 0.0206(17) 0.0135(19) 0.0277(19)
C13 0.105(3) 0.0399(19) 0.062(2) 0.0236(18) 0.026(2) 0.014(2)
C3 0.069(3) 0.044(2) 0.097(3) 0.037(2) 0.021(2) 0.0073(18)

loop_
_atom_type_symbol
_atom_type_description
_atom_type_scat_dispersion_real
_atom_type_scat_dispersion_imag
_atom_type_scat_source
C C 0.0033 0.0016 'International Tables Vol C Tables 4.2.6.8 and 6.1.1.4'
H H 0.0000 0.0000 'International Tables Vol C Tables 4.2.6.8 and 6.1.1.4'
N N 0.0061 0.0033 'International Tables Vol C Tables 4.2.6.8 and 6.1.1.4'
S S 0.1246 0.1234 'International Tables Vol C Tables 4.2.6.8 and 6.1.1.4'
Er Er -0.2586 4.9576 'International Tables Vol C Tables 4.2.6.8 and 6.1.1.4'

loop_
_geom_angle_atom_site_label_1
_geom_angle_atom_site_label_2
_geom_angle_atom_site_label_3
_geom_angle
_geom_angle_site_symmetry_1
_geom_angle_site_symmetry_3
_geom_angle_publ_flag
N9 Er1 N8 140.01(8) . . ?
N9 Er1 N7 144.10(8) . . ?
N8 Er1 N7 75.32(9) . . ?
N9 Er1 N2 108.23(8) . . ?
N8 Er1 N2 80.76(8) . . ?
N7 Er1 N2 78.48(8) . . ?
N9 Er1 N5 99.04(8) . . ?
N8 Er1 N5 78.56(8) . . ?
N7 Er1 N5 79.21(8) . . ?
N2 Er1 N5 152.72(7) . . ?
N9 Er1 N1 81.08(8) . . ?
N8 Er1 N1 68.41(8) . . ?
N7 Er1 N1 129.93(8) . . ?
N2 Er1 N1 62.89(7) . . ?
N5 Er1 N1 123.67(7) . . ?
N9 Er1 N4 78.17(8) . . ?
N8 Er1 N4 130.94(8) . . ?
N7 Er1 N4 69.16(8) . . ?
N2 Er1 N4 122.08(8) . . ?
N5 Er1 N4 62.67(7) . . ?
N1 Er1 N4 159.12(7) . . ?
N9 Er1 N3 70.25(8) . . ?
N8 Er1 N3 142.98(8) . . ?
N7 Er1 N3 81.37(8) . . ?
N2 Er1 N3 66.52(8) . . ?
N5 Er1 N3 124.89(7) . . ?
N1 Er1 N3 108.26(7) . . ?
N4 Er1 N3 62.23(7) . . ?
N9 Er1 N6 66.56(7) . . ?
N8 Er1 N6 76.41(8) . . ?
N7 Er1 N6 138.90(8) . . ?
N2 Er1 N6 125.13(7) . . ?
N5 Er1 N6 66.36(7) . . ?
N1 Er1 N6 62.38(7) . . ?
N4 Er1 N6 110.45(7) . . ?
N3 Er1 N6 136.70(7) . . ?
C52 N9 Er1 153.6(2) . . ?
N9 C52 S3 177.1(2) . . ?
C50 N7 Er1 150.7(2) . . ?
C51 N8 Er1 163.8(2) . . ?
N8 C51 S2 178.7(3) . . ?
N7 C50 S1 179.0(3) . . ?
C16 N5 C17 117.9(2) . . ?
C16 N5 Er1 120.61(19) . . ?
C17 N5 Er1 121.45(18) . . ?
C20 N6 C19 117.3(2) . . ?
C20 N6 Er1 120.07(19) . . ?
C19 N6 Er1 121.55(17) . . ?
C11 N4 C15 118.2(2) . . ?
C11 N4 Er1 121.14(18) . . ?
C15 N4 Er1 120.16(18) . . ?
C1 N1 C5 118.0(2) . . ?
C1 N1 Er1 120.77(18) . . ?
C5 N1 Er1 120.20(19) . . ?
C6 N2 C7 117.2(3) . . ?
C6 N2 Er1 121.5(2) . . ?
C7 N2 Er1 121.06(19) . . ?
C10 N3 C9 118.0(3) . . ?
C10 N3 Er1 120.29(19) . . ?
C9 N3 Er1 120.94(19) . . ?
N4 C15 C14 122.5(3) . . ?
N4 C15 C16 115.3(2) . . ?
C14 C15 C16 122.1(3) . . ?
N1 C5 C4 122.5(3) . . ?
N1 C5 C6 115.1(2) . . ?
C4 C5 C6 122.4(3) . . ?
N5 C16 C15 120.3(3) . . ?
N5 C16 H16 119.9 . . ?
C15 C16 H16 119.9 . . ?
N2 C6 C5 120.0(3) . . ?
N2 C6 H6 120.0 . . ?
C5 C6 H6 120.0 . . ?
N5 C17 C18 110.5(2) . . ?
N5 C17 H17A 109.5 . . ?
C18 C17 H17A 109.5 . . ?
N5 C17 H17B 109.5 . . ?
C18 C17 H17B 109.5 . . ?
H17A C17 H17B 108.1 . . ?
N1 C1 C2 122.5(3) . . ?
N1 C1 C20 116.0(2) . . ?
C2 C1 C20 121.6(3) . . ?
N3 C10 C11 119.9(3) . . ?
N3 C10 H10 120.0 . . ?
C11 C10 H10 120.0 . . ?
N6 C20 C1 119.9(3) . . ?
N6 C20 H20 120.0 . . ?
C1 C20 H20 120.0 . . ?
N3 C9 C8 111.7(3) . . ?
N3 C9 H9A 109.3 . . ?
C8 C9 H9A 109.3 . . ?
N3 C9 H9B 109.3 . . ?
C8 C9 H9B 109.3 . . ?
H9A C9 H9B 107.9 . . ?
N6 C19 C18 112.1(2) . . ?
N6 C19 H19A 109.2 . . ?
C18 C19 H19A 109.2 . . ?
N6 C19 H19B 109.2 . . ?
C18 C19 H19B 109.2 . . ?
H19A C19 H19B 107.9 . . ?
N4 C11 C12 122.2(3) . . ?
N4 C11 C10 115.8(2) . . ?
C12 C11 C10 122.0(3) . . ?
N2 C7 C8 109.2(3) . . ?
N2 C7 H7A 109.8 . . ?
C8 C7 H7A 109.8 . . ?
N2 C7 H7B 109.8 . . ?
C8 C7 H7B 109.8 . . ?
H7A C7 H7B 108.3 . . ?
C13 C14 C15 118.7(3) . . ?
C13 C14 H14 120.6 . . ?
C15 C14 H14 120.6 . . ?
C19 C18 C17 113.4(2) . . ?
C19 C18 H18A 108.9 . . ?
C17 C18 H18A 108.9 . . ?
C19 C18 H18B 108.9 . . ?
C17 C18 H18B 108.9 . . ?
H18A C18 H18B 107.7 . . ?
C9 C8 C7 113.6(3) . . ?
C9 C8 H8A 108.9 . . ?
C7 C8 H8A 108.9 . . ?
C9 C8 H8B 108.9 . . ?
C7 C8 H8B 108.9 . . ?
H8A C8 H8B 107.7 . . ?
C3 C4 C5 118.5(3) . . ?
C3 C4 H4 120.8 . . ?
C5 C4 H4 120.8 . . ?
C3 C2 C1 118.6(3) . . ?
C3 C2 H2 120.7 . . ?
C1 C2 H2 120.7 . . ?
C13 C12 C11 118.9(3) . . ?
C13 C12 H12 120.6 . . ?
C11 C12 H12 120.6 . . ?
C14 C13 C12 119.4(3) . . ?
C14 C13 H13 120.3 . . ?
C12 C13 H13 120.3 . . ?
C2 C3 C4 119.8(3) . . ?
C2 C3 H3 120.1 . . ?
C4 C3 H3 120.1 . . ?

loop_
_geom_bond_atom_site_label_1
_geom_bond_atom_site_label_2
_geom_bond_distance
_geom_bond_site_symmetry_2
_geom_bond_publ_flag
Er1 N9 2.390(2) . y
Er1 N8 2.393(2) . y
Er1 N7 2.399(3) . y
Er1 N2 2.545(2) . y
Er1 N5 2.562(2) . y
Er1 N1 2.570(2) . y
Er1 N4 2.579(2) . y
Er1 N3 2.602(2) . y
Er1 N6 2.611(2) . y
S3 C52 1.624(3) . ?
S2 C51 1.627(3) . ?
S1 C50 1.613(3) . ?
N9 C52 1.161(3) . ?
N7 C50 1.142(4) . ?
N8 C51 1.150(4) . ?
N5 C16 1.270(4) . ?
N5 C17 1.465(4) . ?
N6 C20 1.258(4) . ?
N6 C19 1.468(3) . ?
N4 C11 1.334(4) . ?
N4 C15 1.337(4) . ?
N1 C1 1.339(4) . ?
N1 C5 1.343(4) . ?
N2 C6 1.268(4) . ?
N2 C7 1.471(4) . ?
N3 C10 1.270(4) . ?
N3 C9 1.464(4) . ?
C15 C14 1.392(4) . ?
C15 C16 1.458(4) . ?
C5 C4 1.387(4) . ?
C5 C6 1.460(4) . ?
C16 H16 0.9300 . ?
C6 H6 0.9300 . ?
C17 C18 1.521(5) . ?
C17 H17A 0.9700 . ?
C17 H17B 0.9700 . ?
C1 C2 1.389(4) . ?
C1 C20 1.458(4) . ?
C10 C11 1.456(4) . ?
C10 H10 0.9300 . ?
C20 H20 0.9300 . ?
C9 C8 1.516(4) . ?
C9 H9A 0.9700 . ?
C9 H9B 0.9700 . ?
C19 C18 1.512(4) . ?
C19 H19A 0.9700 . ?
C19 H19B 0.9700 . ?
C11 C12 1.394(4) . ?
C7 C8 1.526(5) . ?
C7 H7A 0.9700 . ?
C7 H7B 0.9700 . ?
C14 C13 1.366(5) . ?
C14 H14 0.9300 . ?
C18 H18A 0.9700 . ?
C18 H18B 0.9700 . ?
C8 H8A 0.9700 . ?
C8 H8B 0.9700 . ?
C4 C3 1.373(5) . ?
C4 H4 0.9300 . ?
C2 C3 1.369(5) . ?
C2 H2 0.9300 . ?
C12 C13 1.372(5) . ?
C12 H12 0.9300 . ?
C13 H13 0.9300 . ?
C3 H3 0.9300 . ?

loop_
_geom_hbond_atom_site_label_D
_geom_hbond_atom_site_label_H
_geom_hbond_atom_site_label_A
_geom_hbond_distance_DH
_geom_hbond_distance_HA
_geom_hbond_distance_DA
_geom_hbond_angle_DHA
_geom_hbond_site_symmetry_A
C12 H12 S1 0.93 2.82 3.744(4) 172.3 2_565
C2 H2 S2 0.93 2.92 3.774(4) 153.0 2_656
C8 H8A S2 0.97 2.90 3.619(3) 131.4 2
C14 H14 S1 0.93 2.95 3.646(4) 132.7 2_665
C7 H7B N7 0.97 2.58 3.264(4) 128.1 .
C20 H20 S2 0.93 2.94 3.787(3) 151.7 2_656
C17 H17B N8 0.97 2.55 3.247(4) 128.9 .
C16 H16 S3 0.93 2.90 3.768(3) 155.8 2_666

loop_
_geom_torsion_atom_site_label_1
_geom_torsion_atom_site_label_2
_geom_torsion_atom_site_label_3
_geom_torsion_atom_site_label_4
_geom_torsion
_geom_torsion_site_symmetry_1
_geom_torsion_site_symmetry_2
_geom_torsion_site_symmetry_3
_geom_torsion_site_symmetry_4
_geom_torsion_publ_flag
C11 N4 C15 C14 1.5(4) . . . . ?
Er1 N4 C15 C14 173.6(2) . . . . ?
C11 N4 C15 C16 -179.9(3) . . . . ?
Er1 N4 C15 C16 -7.7(3) . . . . ?
C1 N1 C5 C4 3.1(4) . . . . ?
Er1 N1 C5 C4 171.7(2) . . . . ?
C1 N1 C5 C6 -175.8(3) . . . . ?
Er1 N1 C5 C6 -7.1(3) . . . . ?
C17 N5 C16 C15 -173.7(3) . . . . ?
Er1 N5 C16 C15 7.9(4) . . . . ?
N4 C15 C16 N5 -0.1(4) . . . . ?
C14 C15 C16 N5 178.6(3) . . . . ?
C7 N2 C6 C5 -174.1(3) . . . . ?
Er1 N2 C6 C5 -0.2(4) . . . . ?
N1 C5 C6 N2 4.9(4) . . . . ?
C4 C5 C6 N2 -174.0(3) . . . . ?
C16 N5 C17 C18 96.0(3) . . . . ?
Er1 N5 C17 C18 -85.6(3) . . . . ?
C5 N1 C1 C2 -3.8(5) . . . . ?
Er1 N1 C1 C2 -172.4(3) . . . . ?
C5 N1 C1 C20 176.3(3) . . . . ?
Er1 N1 C1 C20 7.7(4) . . . . ?
C9 N3 C10 C11 179.5(3) . . . . ?
Er1 N3 C10 C11 9.2(4) . . . . ?
C19 N6 C20 C1 177.3(3) . . . . ?
Er1 N6 C20 C1 9.3(4) . . . . ?
N1 C1 C20 N6 -11.3(4) . . . . ?
C2 C1 C20 N6 168.8(3) . . . . ?
C10 N3 C9 C8 108.9(3) . . . . ?
Er1 N3 C9 C8 -80.8(3) . . . . ?
C20 N6 C19 C18 111.8(3) . . . . ?
Er1 N6 C19 C18 -80.4(3) . . . . ?
C15 N4 C11 C12 -2.8(4) . . . . ?
Er1 N4 C11 C12 -174.9(2) . . . . ?
C15 N4 C11 C10 175.4(3) . . . . ?
Er1 N4 C11 C10 3.4(3) . . . . ?
N3 C10 C11 N4 -8.3(4) . . . . ?
N3 C10 C11 C12 169.9(3) . . . . ?
C6 N2 C7 C8 87.1(3) . . . . ?
Er1 N2 C7 C8 -86.8(3) . . . . ?
N4 C15 C14 C13 0.7(5) . . . . ?
C16 C15 C14 C13 -177.8(3) . . . . ?
N6 C19 C18 C17 41.4(4) . . . . ?
N5 C17 C18 C19 36.1(4) . . . . ?
N3 C9 C8 C7 42.0(4) . . . . ?
N2 C7 C8 C9 36.0(4) . . . . ?
N1 C5 C4 C3 -0.5(5) . . . . ?
C6 C5 C4 C3 178.3(3) . . . . ?
N1 C1 C2 C3 1.9(5) . . . . ?
C20 C1 C2 C3 -178.2(3) . . . . ?
N4 C11 C12 C13 2.0(5) . . . . ?
C10 C11 C12 C13 -176.1(3) . . . . ?
C15 C14 C13 C12 -1.6(5) . . . . ?
C11 C12 C13 C14 0.3(6) . . . . ?
C1 C2 C3 C4 0.8(6) . . . . ?
C5 C4 C3 C2 -1.5(6) . . . . ?
